data_4337169
loop_
_publ_author_name
'Dunbar, Andrew C.'
'Girolami, Gregory S.'

_publ_section_title
;
 Synthesis and characterization of calcium n,n-dimethylaminodiboranates as
 possible chemical vapor deposition precursors.
;
_journal_issue 2
_journal_name_full 'Inorganic chemistry'
_journal_page_first 888
_journal_page_last 896
_journal_paper_doi 10.1021/ic402237b
_journal_volume 53
_journal_year 2014
_chemical_formula_sum 'C10 H38 B4 Ca N2 O3'
_chemical_formula_weight 317.74
_chemical_name_systematic
; 
 ? 
;
_space_group_IT_number 62
_symmetry_space_group_name_Hall '-P 2ac 2n'
_symmetry_space_group_name_H-M 'P n m a'
_atom_sites_solution_hydrogens geom
_atom_sites_solution_primary direct
_atom_sites_solution_secondary difmap
_audit_creation_method SHELXL-97
_cell_angle_alpha 90.00
_cell_angle_beta 90.00
_cell_angle_gamma 90.00
_cell_formula_units_Z 4
_cell_length_a 10.2617(15)
_cell_length_b 11.2800(16)
_cell_length_c 18.027(3)
_cell_measurement_reflns_used 806
_cell_measurement_temperature 193(2)
_cell_measurement_theta_max 26.17
_cell_measurement_theta_min 2.45
_cell_volume 2086.7(5)
_computing_structure_refinement 'SHELXL-97 (Sheldrick, 1997)'
_computing_structure_solution 'SHELXS-97 (Sheldrick, 1990)'
_diffrn_ambient_temperature 193(2)
_diffrn_measured_fraction_theta_full 0.997
_diffrn_measured_fraction_theta_max 0.997
_diffrn_radiation_monochromator graphite
_diffrn_radiation_source 'fine-focus sealed tube'
_diffrn_radiation_type MoK\a
_diffrn_radiation_wavelength 0.71073
_diffrn_reflns_av_R_equivalents 0.2875
_diffrn_reflns_av_sigmaI/netI 0.2033
_diffrn_reflns_limit_h_max 13
_diffrn_reflns_limit_h_min -12
_diffrn_reflns_limit_k_max 14
_diffrn_reflns_limit_k_min -14
_diffrn_reflns_limit_l_max 22
_diffrn_reflns_limit_l_min -23
_diffrn_reflns_number 37662
_diffrn_reflns_theta_full 27.15
_diffrn_reflns_theta_max 27.15
_diffrn_reflns_theta_min 2.13
_exptl_absorpt_coefficient_mu 0.305
_exptl_absorpt_correction_T_max 0.985
_exptl_absorpt_correction_T_min 0.948
_exptl_absorpt_correction_type integration
_exptl_crystal_colour colorless
_exptl_crystal_density_diffrn 1.011
_exptl_crystal_density_method 'not measured'
_exptl_crystal_description plate
_exptl_crystal_F_000 704
_exptl_crystal_size_max 0.236
_exptl_crystal_size_mid 0.191
_exptl_crystal_size_min 0.106
_refine_diff_density_max 0.192
_refine_diff_density_min -0.197
_refine_diff_density_rms 0.045
_refine_ls_extinction_method none
_refine_ls_goodness_of_fit_ref 0.697
_refine_ls_hydrogen_treatment mixed
_refine_ls_matrix_type full
_refine_ls_number_parameters 134
_refine_ls_number_reflns 2426
_refine_ls_number_restraints 12
_refine_ls_restrained_S_all 0.696
_refine_ls_R_factor_all 0.1558
_refine_ls_R_factor_gt 0.0390
_refine_ls_shift/su_max 0.000
_refine_ls_shift/su_mean 0.000
_refine_ls_structure_factor_coef Fsqd
_refine_ls_weighting_details 'calc w=1/[\s^2^(Fo^2^)+(0.0112P)^2^+0.0000P] where P=(Fo^2^+2Fc^2^)/3'
_refine_ls_weighting_scheme calc
_refine_ls_wR_factor_gt 0.0500
_refine_ls_wR_factor_ref 0.0644
_reflns_number_gt 893
_reflns_number_total 2426
_reflns_threshold_expression >2sigma(I)
_cod_data_source_file ic402237b_si_002.cif
_cod_data_source_block ba66i_face
_cod_original_cell_volume 2086.6(5)
_cod_original_sg_symbol_H-M Pnma
_cod_database_code 4337169

loop_
_symmetry_equiv_pos_as_xyz
'x, y, z'
'-x+1/2, -y, z+1/2'
'-x, y+1/2, -z'
'x+1/2, -y+1/2, -z+1/2'
'-x, -y, -z'
'x-1/2, y, -z-1/2'
'x, -y-1/2, z'
'-x-1/2, y-1/2, z-1/2'

loop_
_atom_site_label
_atom_site_type_symbol
_atom_site_fract_x
_atom_site_fract_y
_atom_site_fract_z
_atom_site_U_iso_or_equiv
_atom_site_adp_type
_atom_site_occupancy
_atom_site_symmetry_multiplicity
_atom_site_calc_flag
_atom_site_refinement_flags
Ca1 Ca 0.27540(6) 0.2500 0.47213(4) 0.0308(2) Uani 1 2 d S
B1 B 0.3660(5) 0.2500 0.6208(3) 0.078(2) Uani 1 2 d SD
H11 H 0.3683(18) 0.1668(13) 0.5832(10) 0.049(8) Uiso 1 1 d D
H12 H 0.451(3) 0.2500 0.6596(16) 0.109(15) Uiso 1 2 d SD
B2 B 0.1158(5) 0.2500 0.6084(3) 0.0443(13) Uani 1 2 d SD
H21 H 0.1311(17) 0.1693(13) 0.5703(9) 0.058(8) Uiso 1 1 d D
H22 H 0.020(2) 0.2500 0.6381(14) 0.057(11) Uiso 1 2 d SD
N1 N 0.2319(3) 0.2500 0.66478(15) 0.0478(9) Uani 1 2 d S
C1 C 0.2234(3) 0.1440(3) 0.71296(14) 0.1041(13) Uani 1 1 d .
H1A H 0.2952 0.1449 0.7488 0.156 Uiso 1 1 calc R
H1B H 0.2291 0.0723 0.6824 0.156 Uiso 1 1 calc R
H1C H 0.1401 0.1446 0.7396 0.156 Uiso 1 1 calc R
B3 B 0.3842(5) 0.2500 0.3191(3) 0.0470(14) Uani 1 2 d SD
H31 H 0.3377(17) 0.1675(13) 0.3459(10) 0.044(7) Uiso 1 1 d D
H32 H 0.383(3) 0.2500 0.2570(9) 0.047(10) Uiso 1 2 d SD
B4 B 0.5390(5) 0.2500 0.4334(3) 0.0415(13) Uani 1 2 d SD
H41 H 0.4822(15) 0.1682(12) 0.4548(9) 0.032(6) Uiso 1 1 d D
H42 H 0.6436(17) 0.2500 0.4507(14) 0.042(9) Uiso 1 2 d SD
N2 N 0.5316(3) 0.2500 0.34619(16) 0.0408(9) Uani 1 2 d S
C2 C 0.5989(2) 0.1439(2) 0.31753(13) 0.0735(11) Uani 1 1 d .
H2A H 0.5975 0.1449 0.2632 0.110 Uiso 1 1 calc R
H2B H 0.5545 0.0725 0.3355 0.110 Uiso 1 1 calc R
H2C H 0.6894 0.1437 0.3349 0.110 Uiso 1 1 calc R
C3 C 0.2831(2) -0.0478(2) 0.43905(14) 0.0688(9) Uani 1 1 d .
H3A H 0.2343 -0.1222 0.4431 0.103 Uiso 1 1 calc R
H3B H 0.3497 -0.0447 0.4780 0.103 Uiso 1 1 calc R
H3C H 0.3250 -0.0436 0.3903 0.103 Uiso 1 1 calc R
O1 O 0.19551(15) 0.05040(13) 0.44754(8) 0.0426(5) Uani 1 1 d .
C4 C 0.0916(3) 0.0436(2) 0.39617(14) 0.0551(8) Uani 1 1 d .
H4A H 0.0456 -0.0329 0.4018 0.066 Uiso 1 1 calc R
H4B H 0.1259 0.0486 0.3449 0.066 Uiso 1 1 calc R
C5 C 0.0001(2) 0.1431(2) 0.41005(14) 0.0566(9) Uani 1 1 d .
H5A H -0.0710 0.1428 0.3729 0.068 Uiso 1 1 calc R
H5B H -0.0388 0.1362 0.4601 0.068 Uiso 1 1 calc R
O2 O 0.0750(2) 0.2500 0.40426(12) 0.0372(7) Uani 1 2 d S

loop_
_atom_site_aniso_label
_atom_site_aniso_U_11
_atom_site_aniso_U_22
_atom_site_aniso_U_33
_atom_site_aniso_U_23
_atom_site_aniso_U_13
_atom_site_aniso_U_12
Ca1 0.0286(4) 0.0353(4) 0.0285(4) 0.000 -0.0027(4) 0.000
B1 0.036(4) 0.171(8) 0.027(4) 0.000 -0.008(3) 0.000
B2 0.037(3) 0.057(4) 0.040(4) 0.000 0.005(3) 0.000
N1 0.050(2) 0.068(2) 0.0245(19) 0.000 -0.0009(18) 0.000
C1 0.119(3) 0.134(3) 0.059(2) 0.059(2) 0.027(2) 0.054(3)
B3 0.035(3) 0.077(5) 0.029(3) 0.000 -0.007(3) 0.000
B4 0.029(3) 0.060(4) 0.036(3) 0.000 -0.004(2) 0.000
N2 0.027(2) 0.064(3) 0.031(2) 0.000 0.0012(16) 0.000
C2 0.043(2) 0.109(3) 0.069(2) -0.040(2) 0.0044(18) 0.0217(18)
C3 0.090(2) 0.0354(17) 0.081(2) 0.0019(16) 0.001(2) 0.0110(19)
O1 0.0519(13) 0.0382(11) 0.0377(12) 0.0023(9) -0.0077(9) -0.0050(9)
C4 0.071(2) 0.048(2) 0.047(2) 0.0100(17) -0.0152(18) -0.0293(18)
C5 0.036(2) 0.081(3) 0.053(2) 0.0120(19) -0.0117(16) -0.0213(17)
O2 0.0265(15) 0.0468(18) 0.0383(17) 0.000 -0.0061(13) 0.000

loop_
_atom_type_symbol
_atom_type_description
_atom_type_scat_dispersion_real
_atom_type_scat_dispersion_imag
_atom_type_scat_source
C C 0.0033 0.0016 'International Tables Vol C Tables 4.2.6.8 and 6.1.1.4'
H H 0.0000 0.0000 'International Tables Vol C Tables 4.2.6.8 and 6.1.1.4'
B B 0.0013 0.0007 'International Tables Vol C Tables 4.2.6.8 and 6.1.1.4'
N N 0.0061 0.0033 'International Tables Vol C Tables 4.2.6.8 and 6.1.1.4'
O O 0.0106 0.0060 'International Tables Vol C Tables 4.2.6.8 and 6.1.1.4'
Ca Ca 0.2262 0.3064 'International Tables Vol C Tables 4.2.6.8 and 6.1.1.4'

loop_
_geom_angle_atom_site_label_1
_geom_angle_atom_site_label_2
_geom_angle_atom_site_label_3
_geom_angle
_geom_angle_site_symmetry_1
_geom_angle_site_symmetry_3
O2 Ca1 O1 67.53(4) . .
O2 Ca1 O1 67.53(4) . 7_565
O1 Ca1 O1 135.03(8) . 7_565
O2 Ca1 B4 134.79(12) . .
O1 Ca1 B4 106.28(5) . .
O1 Ca1 B4 106.28(5) 7_565 .
O2 Ca1 B1 139.88(13) . .
O1 Ca1 B1 106.39(5) . .
O1 Ca1 B1 106.39(5) 7_565 .
B4 Ca1 B1 85.33(15) . .
O2 Ca1 B2 87.07(11) . .
O1 Ca1 B2 87.98(5) . .
O1 Ca1 B2 87.98(5) 7_565 .
B4 Ca1 B2 138.14(14) . .
B1 Ca1 B2 52.81(15) . .
O2 Ca1 B3 81.29(11) . .
O1 Ca1 B3 87.57(5) . .
O1 Ca1 B3 87.57(5) 7_565 .
B4 Ca1 B3 53.50(13) . .
B1 Ca1 B3 138.83(13) . .
B2 Ca1 B3 168.36(14) . .
O2 Ca1 H11 139.9(4) . .
O1 Ca1 H11 85.7(3) . .
O1 Ca1 H11 130.1(3) 7_565 .
B4 Ca1 H11 79.9(5) . .
B1 Ca1 H11 23.8(3) . .
B2 Ca1 H11 61.8(4) . .
B3 Ca1 H11 128.5(4) . .
O2 Ca1 H21 81.5(4) . .
O1 Ca1 H21 65.8(3) . .
O1 Ca1 H21 105.5(4) 7_565 .
B4 Ca1 H21 139.1(4) . .
B1 Ca1 H21 61.4(4) . .
B2 Ca1 H21 22.4(3) . .
B3 Ca1 H21 152.3(3) . .
H11 Ca1 H21 60.0(6) . .
O2 Ca1 H31 76.0(4) . .
O1 Ca1 H31 65.4(3) . .
O1 Ca1 H31 105.1(3) 7_565 .
B4 Ca1 H31 62.1(4) . .
B1 Ca1 H31 139.8(4) . .
B2 Ca1 H31 152.3(3) . .
B3 Ca1 H31 22.4(3) . .
H11 Ca1 H31 120.2(5) . .
H21 Ca1 H31 130.9(5) . .
O2 Ca1 H41 135.4(4) . .
O1 Ca1 H41 85.2(3) . .
O1 Ca1 H41 130.3(3) 7_565 .
B4 Ca1 H41 24.0(3) . .
B1 Ca1 H41 80.1(4) . .
B2 Ca1 H41 128.0(4) . .
B3 Ca1 H41 62.3(4) . .
H11 Ca1 H41 66.3(6) . .
H21 Ca1 H41 119.5(5) . .
H31 Ca1 H41 60.4(6) . .
N1 B1 Ca1 100.8(3) . .
N1 B1 H11 108.1(11) . .
Ca1 B1 H11 56.9(11) . .
N1 B1 H12 111.2(19) . .
Ca1 B1 H12 148.0(19) . .
H11 B1 H12 110.5(14) . .
N1 B2 Ca1 96.8(2) . .
N1 B2 H21 106.5(10) . .
Ca1 B2 H21 55.1(10) . .
N1 B2 H22 110.9(16) . .
Ca1 B2 H22 152.3(16) . .
H21 B2 H22 113.9(13) . .
C1 N1 C1 107.7(3) 7_565 .
C1 N1 B2 109.6(2) 7_565 .
C1 N1 B2 109.6(2) . .
C1 N1 B1 110.1(2) 7_565 .
C1 N1 B1 110.1(2) . .
B2 N1 B1 109.6(3) . .
N1 C1 H1A 109.5 . .
N1 C1 H1B 109.5 . .
H1A C1 H1B 109.5 . .
N1 C1 H1C 109.5 . .
H1A C1 H1C 109.5 . .
H1B C1 H1C 109.5 . .
N2 B3 Ca1 94.1(2) . .
N2 B3 H31 105.4(10) . .
Ca1 B3 H31 57.0(10) . .
N2 B3 H32 108.5(15) . .
Ca1 B3 H32 157.4(15) . .
H31 B3 H32 114.5(12) . .
N2 B4 Ca1 101.7(2) . .
N2 B4 H41 108.0(9) . .
Ca1 B4 H41 55.2(9) . .
N2 B4 H42 108.9(14) . .
Ca1 B4 H42 149.4(14) . .
H41 B4 H42 113.0(11) . .
C2 N2 C2 108.5(3) 7_565 .
C2 N2 B4 109.10(19) 7_565 .
C2 N2 B4 109.10(19) . .
C2 N2 B3 109.73(19) 7_565 .
C2 N2 B3 109.73(19) . .
B4 N2 B3 110.7(3) . .
N2 C2 H2A 109.5 . .
N2 C2 H2B 109.5 . .
H2A C2 H2B 109.5 . .
N2 C2 H2C 109.5 . .
H2A C2 H2C 109.5 . .
H2B C2 H2C 109.5 . .
O1 C3 H3A 109.5 . .
O1 C3 H3B 109.5 . .
H3A C3 H3B 109.5 . .
O1 C3 H3C 109.5 . .
H3A C3 H3C 109.5 . .
H3B C3 H3C 109.5 . .
C4 O1 C3 111.14(19) . .
C4 O1 Ca1 114.99(14) . .
C3 O1 Ca1 121.48(13) . .
O1 C4 C5 109.0(2) . .
O1 C4 H4A 109.9 . .
C5 C4 H4A 109.9 . .
O1 C4 H4B 109.9 . .
C5 C4 H4B 109.9 . .
H4A C4 H4B 108.3 . .
O2 C5 C4 106.5(2) . .
O2 C5 H5A 110.4 . .
C4 C5 H5A 110.4 . .
O2 C5 H5B 110.4 . .
C4 C5 H5B 110.4 . .
H5A C5 H5B 108.6 . .
C5 O2 C5 114.5(3) . 7_565
C5 O2 Ca1 115.06(14) . .
C5 O2 Ca1 115.06(14) 7_565 .

loop_
_geom_bond_atom_site_label_1
_geom_bond_atom_site_label_2
_geom_bond_distance
_geom_bond_site_symmetry_2
Ca1 O2 2.393(2) .
Ca1 O1 2.4368(15) .
Ca1 O1 2.4368(15) 7_565
Ca1 B4 2.794(5) .
Ca1 B1 2.836(6) .
Ca1 B2 2.953(5) .
Ca1 B3 2.976(5) .
Ca1 H11 2.41(2) .
Ca1 H21 2.481(19) .
Ca1 H31 2.540(18) .
Ca1 H41 2.335(16) .
B1 N1 1.588(6) .
B1 H11 1.158(10) .
B1 H12 1.114(16) .
B2 N1 1.565(5) .
B2 H21 1.151(10) .
B2 H22 1.115(16) .
N1 C1 1.480(3) 7_565
N1 C1 1.480(3) .
C1 H1A 0.9800 .
C1 H1B 0.9800 .
C1 H1C 0.9800 .
B3 N2 1.590(5) .
B3 H31 1.152(10) .
B3 H32 1.119(15) .
B4 N2 1.574(5) .
B4 H41 1.158(10) .
B4 H42 1.117(15) .
N2 C2 1.475(2) 7_565
N2 C2 1.475(2) .
C2 H2A 0.9800 .
C2 H2B 0.9800 .
C2 H2C 0.9800 .
C3 O1 1.434(2) .
C3 H3A 0.9800 .
C3 H3B 0.9800 .
C3 H3C 0.9800 .
O1 C4 1.414(2) .
C4 C5 1.485(3) .
C4 H4A 0.9900 .
C4 H4B 0.9900 .
C5 O2 1.434(2) .
C5 H5A 0.9900 .
C5 H5B 0.9900 .
O2 C5 1.434(2) 7_565
